data_4516103
loop_
_publ_author_name
'Li, Bingbing'
'Zhang, Sheng'
'Li, Lu'
'Ma, Zhiying'
'Li, Chunli'
'Xu, Li'
'Wang, Hua'

_publ_section_title
;
 All-Thiophene-Based Double Helix: Synthesis, Crystal Structure,
 Chiroptical Property and Arylation.
;
_journal_issue 11
_journal_name_full 'ACS omega'
_journal_page_first 16014
_journal_page_last 16020
_journal_paper_doi 10.1021/acsomega.8b02492
_journal_volume 3
_journal_year 2018
_chemical_formula_sum 'C46 H46 Cl6 S8 Si4'
_chemical_formula_weight 1180.37
_space_group_IT_number 2
_space_group_name_Hall '-P 1'
_space_group_name_H-M_alt 'P -1'
_symmetry_cell_setting triclinic
_symmetry_space_group_name_H-M 'P -1'
_atom_sites_solution_hydrogens geom
_atom_sites_solution_primary direct
_atom_sites_solution_secondary difmap
_audit_creation_method SHELXL-97
_cell_angle_alpha 108.373(2)
_cell_angle_beta 105.652(2)
_cell_angle_gamma 101.258(2)
_cell_formula_units_Z 2
_cell_length_a 11.9267(15)
_cell_length_b 15.095(2)
_cell_length_c 17.872(2)
_cell_measurement_temperature 296(2)
_cell_volume 2798.6(6)
_computing_structure_refinement 'SHELXL-97 (Sheldrick, 2008)'
_computing_structure_solution 'SHELXS-97 (Sheldrick, 2008)'
_diffrn_ambient_temperature 296(2)
_diffrn_measured_fraction_theta_full 0.992
_diffrn_measured_fraction_theta_max 0.992
_diffrn_radiation_monochromator graphite
_diffrn_radiation_source 'fine-focus sealed tube'
_diffrn_radiation_type MoK\a
_diffrn_radiation_wavelength 0.71073
_diffrn_reflns_av_R_equivalents 0.0263
_diffrn_reflns_av_sigmaI/netI 0.0531
_diffrn_reflns_limit_h_max 14
_diffrn_reflns_limit_h_min -13
_diffrn_reflns_limit_k_max 17
_diffrn_reflns_limit_k_min -17
_diffrn_reflns_limit_l_max 21
_diffrn_reflns_limit_l_min -21
_diffrn_reflns_number 14179
_diffrn_reflns_theta_full 25.00
_diffrn_reflns_theta_max 25.00
_diffrn_reflns_theta_min 1.54
_exptl_absorpt_coefficient_mu 0.723
_exptl_absorpt_correction_T_max 0.8869
_exptl_absorpt_correction_T_min 0.7963
_exptl_crystal_density_diffrn 1.401
_exptl_crystal_density_method 'not measured'
_exptl_crystal_F_000 1216
_exptl_crystal_size_max 0.33
_exptl_crystal_size_mid 0.21
_exptl_crystal_size_min 0.17
_refine_diff_density_max 1.806
_refine_diff_density_min -1.899
_refine_diff_density_rms 0.116
_refine_ls_extinction_method none
_refine_ls_goodness_of_fit_ref 1.079
_refine_ls_hydrogen_treatment constr
_refine_ls_matrix_type full
_refine_ls_number_parameters 577
_refine_ls_number_reflns 9774
_refine_ls_number_restraints 36
_refine_ls_restrained_S_all 1.101
_refine_ls_R_factor_all 0.0855
_refine_ls_R_factor_gt 0.0658
_refine_ls_shift/su_max 0.002
_refine_ls_shift/su_mean 0.000
_refine_ls_structure_factor_coef Fsqd
_refine_ls_weighting_details 'calc w=1/[\s^2^(Fo^2^)+(0.0585P)^2^+12.0094P] where P=(Fo^2^+2Fc^2^)/3'
_refine_ls_weighting_scheme calc
_refine_ls_wR_factor_gt 0.1598
_refine_ls_wR_factor_ref 0.1708
_reflns_number_gt 7557
_reflns_number_total 9774
_reflns_threshold_expression >2sigma(I)
_cod_data_source_file ao8b02492_si_001.cif
_cod_data_source_block 1
_cod_depositor_comments
;
The following automatic conversions were performed:

data item '_symmetry_cell_setting' value 'Triclinic' was changed to
'triclinic' in accordance with the
/home/data/users/saulius/crontab/automatic-downloads/current/ACS/lib/dictionaries/cif_core.dic
dictionary named 'cif_core.dic' version 2.4.2 last updated on
2011-04-26.

Automatic conversion script
Id: cif_fix_values 6909 2019-04-08 15:41:33Z antanas 
;
_cod_original_cell_volume 2798.7(6)
_cod_original_sg_symbol_H-M 'P-1   '
_cod_database_code 4516103

loop_
_symmetry_equiv_pos_as_xyz
'x, y, z'
'-x, -y, -z'

loop_
_atom_site_label
_atom_site_type_symbol
_atom_site_fract_x
_atom_site_fract_y
_atom_site_fract_z
_atom_site_U_iso_or_equiv
_atom_site_adp_type
_atom_site_occupancy
_atom_site_symmetry_multiplicity
_atom_site_calc_flag
_atom_site_refinement_flags
S7 S 0.74274(11) 0.92972(8) 0.04218(7) 0.0231(3) Uani 1 1 d .
S8 S 0.47133(10) 0.77017(9) -0.09219(7) 0.0223(3) Uani 1 1 d .
S3 S 0.81739(11) 0.60796(9) -0.25874(7) 0.0237(3) Uani 1 1 d .
S1 S 1.40329(10) 0.72470(9) 0.08820(7) 0.0222(3) Uani 1 1 d .
S5 S 1.01828(10) 0.66550(9) 0.27309(7) 0.0223(3) Uani 1 1 d .
S2 S 1.28029(10) 0.91096(8) 0.11214(8) 0.0240(3) Uani 1 1 d .
S6 S 0.88878(10) 0.52353(8) 0.06974(7) 0.0204(3) Uani 1 1 d .
S4 S 0.84328(11) 0.82436(9) -0.28723(8) 0.0237(3) Uani 1 1 d .
Si4 Si 0.20417(12) 0.70243(10) -0.21954(9) 0.0252(3) Uani 1 1 d .
Si1 Si 1.60948(12) 0.63785(10) 0.16211(9) 0.0277(3) Uani 1 1 d .
Si3 Si 1.16414(14) 0.71398(12) 0.46178(9) 0.0320(3) Uani 1 1 d .
Si2 Si 0.77188(14) 0.96091(11) -0.37889(9) 0.0298(3) Uani 1 1 d .
Cl6 Cl 0.61542(16) 1.03332(14) 0.21804(13) 0.0695(6) Uani 1 1 d .
Cl5 Cl 0.81136(19) 0.97213(18) 0.29851(18) 0.0905(7) Uani 1 1 d .
Cl4 Cl 0.5773(3) 0.92293(16) 0.3174(2) 0.1072(10) Uani 1 1 d .
Cl1 Cl 0.7670(5) 0.6188(3) 0.4850(3) 0.193(2) Uani 1 1 d .
Cl3 Cl 0.5590(4) 0.4692(3) 0.3638(3) 0.1715(18) Uani 1 1 d .
Cl2 Cl 0.5288(6) 0.6435(3) 0.4555(5) 0.252(3) Uani 1 1 d .
C9 C 1.0830(4) 0.7729(3) 0.0704(3) 0.0165(9) Uani 1 1 d .
C35 C 1.0840(4) 0.6695(3) 0.1987(3) 0.0183(9) Uani 1 1 d .
C4 C 1.4661(4) 0.6731(3) 0.1562(3) 0.0217(10) Uani 1 1 d .
C33 C 1.0028(4) 0.6350(3) 0.1110(3) 0.0172(9) Uani 1 1 d .
C10 C 1.0466(4) 0.8537(3) 0.0578(3) 0.0172(9) Uani 1 1 d .
C14 C 0.7204(4) 0.8331(3) -0.0494(3) 0.0184(9) Uani 1 1 d .
C7 C 1.2855(4) 0.7361(3) 0.1258(3) 0.0192(9) Uani 1 1 d .
C12 C 0.9212(4) 0.8608(3) 0.0344(3) 0.0180(9) Uani 1 1 d U
C20 C 0.6593(4) 0.8103(3) -0.2391(3) 0.0182(9) Uani 1 1 d .
C28 C 0.8306(4) 0.7215(3) -0.1128(3) 0.0174(9) Uani 1 1 d .
C34 C 0.9963(4) 0.6784(3) 0.0540(3) 0.0154(9) Uani 1 1 d .
C38 C 1.1575(4) 0.7010(4) 0.3533(3) 0.0251(10) Uani 1 1 d .
C21 C 0.7630(4) 0.7809(3) -0.2327(3) 0.0189(9) Uani 1 1 d .
C6 C 1.2922(4) 0.6998(3) 0.1876(3) 0.0183(9) Uani 1 1 d .
C18 C 0.4415(4) 0.7567(3) -0.2412(3) 0.0212(10) Uani 1 1 d .
H18A H 0.4060 0.7465 -0.2976 0.025 Uiso 1 1 calc R
C31 C 0.8963(4) 0.6202(3) -0.0244(3) 0.0173(9) Uani 1 1 d .
C15 C 0.8226(4) 0.8031(3) -0.0446(3) 0.0173(9) Uani 1 1 d .
C22 C 0.6482(4) 0.8671(3) -0.2894(3) 0.0217(10) Uani 1 1 d .
H22A H 0.5832 0.8923 -0.3003 0.026 Uiso 1 1 calc R
C19 C 0.3736(4) 0.7452(3) -0.1921(3) 0.0221(10) Uani 1 1 d .
C36 C 1.2089(4) 0.6973(3) 0.2342(3) 0.0195(9) Uani 1 1 d .
C16 C 0.6006(4) 0.7956(3) -0.1170(3) 0.0190(9) Uani 1 1 d .
C17 C 0.5706(4) 0.7857(3) -0.1993(3) 0.0186(9) Uani 1 1 d .
C8 C 1.2079(4) 0.7938(3) 0.1006(3) 0.0176(9) Uani 1 1 d .
C27 C 0.8020(4) 0.7143(3) -0.1943(3) 0.0192(9) Uani 1 1 d .
C29 C 0.8662(4) 0.6392(3) -0.1027(3) 0.0187(9) Uani 1 1 d U
C5 C 1.3961(4) 0.6646(3) 0.2042(3) 0.0205(10) Uani 1 1 d .
H5A H 1.4144 0.6380 0.2447 0.025 Uiso 1 1 calc R
C37 C 1.2487(4) 0.7156(3) 0.3217(3) 0.0226(10) Uani 1 1 d .
H37A H 1.3310 0.7361 0.3550 0.027 Uiso 1 1 calc R
C32 C 0.8318(4) 0.5354(3) -0.0234(3) 0.0193(9) Uani 1 1 d .
H32 H 0.7642 0.4892 -0.0688 0.023 Uiso 1 1 calc R
C11 C 1.1441(4) 0.9322(3) 0.0781(3) 0.0220(10) Uani 1 1 d .
H11 H 1.1372 0.9909 0.0739 0.026 Uiso 1 1 calc R
C30 C 0.8622(4) 0.5731(3) -0.1762(3) 0.0221(10) Uani 1 1 d .
H30 H 0.8818 0.5153 -0.1811 0.026 Uiso 1 1 calc R
C23 C 0.7395(4) 0.8818(3) -0.3205(3) 0.0235(10) Uani 1 1 d .
C13 C 0.8891(4) 0.9313(3) 0.0862(3) 0.0224(10) Uani 1 1 d .
H13 H 0.9416 0.9755 0.1398 0.027 Uiso 1 1 calc R
C41 C 1.3137(8) 0.7988(7) 0.5367(4) 0.086(3) Uani 1 1 d .
H41A H 1.3188 0.8063 0.5930 0.129 Uiso 1 1 calc R
H41B H 1.3237 0.8614 0.5322 0.129 Uiso 1 1 calc R
H41C H 1.3770 0.7731 0.5240 0.129 Uiso 1 1 calc R
C43 C 0.1286(5) 0.7390(6) -0.3039(5) 0.060(2) Uani 1 1 d .
H43A H 0.0416 0.7168 -0.3182 0.089 Uiso 1 1 calc R
H43B H 0.1487 0.7102 -0.3527 0.089 Uiso 1 1 calc R
H43C H 0.1561 0.8091 -0.2849 0.089 Uiso 1 1 calc R
C2 C 1.6911(5) 0.6974(4) 0.1074(4) 0.0371(13) Uani 1 1 d .
H2A H 1.7648 0.6799 0.1100 0.056 Uiso 1 1 calc R
H2B H 1.7112 0.7673 0.1343 0.056 Uiso 1 1 calc R
H2C H 1.6395 0.6759 0.0494 0.056 Uiso 1 1 calc R
C44 C 0.1551(6) 0.5677(5) -0.2588(7) 0.085(3) Uani 1 1 d .
H44A H 0.0682 0.5437 -0.2734 0.127 Uiso 1 1 calc R
H44B H 0.1957 0.5477 -0.2157 0.127 Uiso 1 1 calc R
H44C H 0.1759 0.5414 -0.3078 0.127 Uiso 1 1 calc R
C3 C 1.7023(5) 0.6829(6) 0.2758(4) 0.0507(17) Uani 1 1 d .
H3A H 1.7771 0.6664 0.2820 0.076 Uiso 1 1 calc R
H3B H 1.6571 0.6528 0.3031 0.076 Uiso 1 1 calc R
H3C H 1.7206 0.7528 0.3011 0.076 Uiso 1 1 calc R
C1 C 1.5667(6) 0.5021(4) 0.1136(5) 0.0497(16) Uani 1 1 d .
H1A H 1.6393 0.4827 0.1162 0.075 Uiso 1 1 calc R
H1B H 1.5140 0.4790 0.0558 0.075 Uiso 1 1 calc R
H1C H 1.5249 0.4744 0.1438 0.075 Uiso 1 1 calc R
C46 C 0.6529(6) 0.9426(5) 0.2526(5) 0.069(2) Uani 1 1 d .
H46A H 0.6250 0.8814 0.2027 0.083 Uiso 1 1 calc R
C24 C 0.6321(7) 0.9888(7) -0.4237(6) 0.085(3) Uani 1 1 d U
H24A H 0.5696 0.9291 -0.4635 0.128 Uiso 1 1 calc R
H24B H 0.6488 1.0319 -0.4517 0.128 Uiso 1 1 calc R
H24C H 0.6048 1.0200 -0.3793 0.128 Uiso 1 1 calc R
C40 C 1.1477(12) 0.5941(7) 0.4682(6) 0.112(4) Uani 1 1 d U
H40A H 1.1510 0.5998 0.5238 0.169 Uiso 1 1 calc R
H40B H 1.2129 0.5707 0.4565 0.169 Uiso 1 1 calc R
H40C H 1.0706 0.5488 0.4276 0.169 Uiso 1 1 calc R
C25 C 0.8321(9) 0.8987(5) -0.4600(5) 0.074(2) Uani 1 1 d .
H25A H 0.7707 0.8389 -0.5007 0.111 Uiso 1 1 calc R
H25B H 0.9035 0.8841 -0.4333 0.111 Uiso 1 1 calc R
H25C H 0.8532 0.9410 -0.4877 0.111 Uiso 1 1 calc R
C26 C 0.8930(7) 1.0757(5) -0.3020(5) 0.0611(19) Uani 1 1 d .
H26A H 0.8635 1.1096 -0.2600 0.092 Uiso 1 1 calc R
H26B H 0.9144 1.1166 -0.3308 0.092 Uiso 1 1 calc R
H26C H 0.9637 1.0603 -0.2755 0.092 Uiso 1 1 calc R
C42 C 0.1693(6) 0.7574(7) -0.1238(4) 0.078(3) Uani 1 1 d .
H42A H 0.0825 0.7359 -0.1368 0.117 Uiso 1 1 calc R
H42B H 0.1977 0.8276 -0.1041 0.117 Uiso 1 1 calc R
H42C H 0.2096 0.7373 -0.0806 0.117 Uiso 1 1 calc R
C39 C 1.0454(10) 0.7667(10) 0.4822(6) 0.115(4) Uani 1 1 d U
H39A H 1.0463 0.7742 0.5377 0.172 Uiso 1 1 calc R
H39B H 0.9671 0.7241 0.4412 0.172 Uiso 1 1 calc R
H39C H 1.0602 0.8297 0.4783 0.172 Uiso 1 1 calc R
C45 C 0.6363(15) 0.5735(12) 0.4807(13) 0.177(6) Uani 1 1 d U
H45A H 0.6321 0.5510 0.5259 0.212 Uiso 1 1 calc R

loop_
_atom_site_aniso_label
_atom_site_aniso_U_11
_atom_site_aniso_U_22
_atom_site_aniso_U_33
_atom_site_aniso_U_23
_atom_site_aniso_U_13
_atom_site_aniso_U_12
S7 0.0232(6) 0.0218(6) 0.0232(6) 0.0054(5) 0.0070(5) 0.0119(5)
S8 0.0187(6) 0.0289(6) 0.0228(6) 0.0142(5) 0.0075(5) 0.0077(5)
S3 0.0312(7) 0.0222(6) 0.0202(6) 0.0078(5) 0.0087(5) 0.0152(5)
S1 0.0184(6) 0.0263(6) 0.0259(6) 0.0123(5) 0.0093(5) 0.0094(5)
S5 0.0202(6) 0.0255(6) 0.0237(6) 0.0125(5) 0.0086(5) 0.0062(5)
S2 0.0165(6) 0.0191(6) 0.0338(7) 0.0119(5) 0.0051(5) 0.0026(5)
S6 0.0179(6) 0.0163(5) 0.0259(6) 0.0105(5) 0.0047(5) 0.0037(4)
S4 0.0232(6) 0.0292(6) 0.0286(6) 0.0170(5) 0.0135(5) 0.0131(5)
Si4 0.0163(6) 0.0321(7) 0.0261(7) 0.0135(6) 0.0061(5) 0.0034(5)
Si1 0.0213(7) 0.0287(7) 0.0380(8) 0.0139(6) 0.0122(6) 0.0140(6)
Si3 0.0335(8) 0.0419(9) 0.0231(7) 0.0155(7) 0.0103(6) 0.0117(7)
Si2 0.0345(8) 0.0320(8) 0.0358(8) 0.0234(7) 0.0173(7) 0.0138(6)
Cl6 0.0446(10) 0.0620(11) 0.0755(13) 0.0026(10) 0.0094(9) 0.0172(8)
Cl5 0.0458(11) 0.0824(15) 0.124(2) 0.0309(14) 0.0097(12) 0.0219(10)
Cl4 0.121(2) 0.0466(11) 0.167(3) 0.0297(14) 0.089(2) 0.0185(12)
Cl1 0.185(4) 0.123(3) 0.198(4) 0.030(3) -0.015(4) 0.058(3)
Cl3 0.171(4) 0.091(2) 0.158(3) -0.019(2) 0.018(3) 0.007(2)
Cl2 0.260(6) 0.140(4) 0.491(10) 0.137(5) 0.267(7) 0.138(4)
C9 0.018(2) 0.015(2) 0.016(2) 0.0062(18) 0.0057(18) 0.0056(18)
C35 0.021(2) 0.015(2) 0.023(2) 0.0108(19) 0.0089(19) 0.0067(18)
C4 0.016(2) 0.021(2) 0.025(2) 0.008(2) 0.0038(19) 0.0057(19)
C33 0.015(2) 0.014(2) 0.022(2) 0.0055(18) 0.0070(18) 0.0052(17)
C10 0.019(2) 0.016(2) 0.015(2) 0.0058(18) 0.0029(18) 0.0061(18)
C14 0.018(2) 0.018(2) 0.020(2) 0.0096(19) 0.0048(18) 0.0065(18)
C7 0.016(2) 0.018(2) 0.022(2) 0.0051(19) 0.0051(18) 0.0065(18)
C12 0.019(2) 0.015(2) 0.021(2) 0.0099(18) 0.0048(18) 0.0050(17)
C20 0.021(2) 0.018(2) 0.017(2) 0.0072(18) 0.0074(18) 0.0079(18)
C28 0.013(2) 0.017(2) 0.022(2) 0.0084(19) 0.0032(18) 0.0056(17)
C34 0.011(2) 0.014(2) 0.022(2) 0.0071(18) 0.0048(17) 0.0064(17)
C38 0.024(2) 0.029(3) 0.024(3) 0.013(2) 0.008(2) 0.008(2)
C21 0.020(2) 0.020(2) 0.017(2) 0.0075(19) 0.0047(18) 0.0062(18)
C6 0.016(2) 0.016(2) 0.020(2) 0.0049(18) 0.0040(18) 0.0052(17)
C18 0.019(2) 0.021(2) 0.023(2) 0.010(2) 0.0035(19) 0.0067(19)
C31 0.014(2) 0.016(2) 0.022(2) 0.0065(18) 0.0041(18) 0.0068(17)
C15 0.018(2) 0.017(2) 0.019(2) 0.0101(18) 0.0054(18) 0.0067(18)
C22 0.020(2) 0.022(2) 0.023(2) 0.010(2) 0.0047(19) 0.0097(19)
C19 0.019(2) 0.024(2) 0.026(2) 0.014(2) 0.007(2) 0.0080(19)
C36 0.019(2) 0.018(2) 0.023(2) 0.0093(19) 0.0063(19) 0.0078(18)
C16 0.019(2) 0.016(2) 0.024(2) 0.0095(19) 0.0071(19) 0.0086(18)
C17 0.019(2) 0.017(2) 0.024(2) 0.0119(19) 0.0068(19) 0.0086(18)
C8 0.020(2) 0.017(2) 0.016(2) 0.0077(18) 0.0058(18) 0.0064(18)
C27 0.019(2) 0.016(2) 0.027(2) 0.0087(19) 0.0099(19) 0.0091(18)
C29 0.012(2) 0.018(2) 0.023(2) 0.0071(19) 0.0036(18) 0.0030(17)
C5 0.018(2) 0.021(2) 0.022(2) 0.0088(19) 0.0035(19) 0.0091(19)
C37 0.020(2) 0.024(2) 0.020(2) 0.009(2) 0.0022(19) 0.0075(19)
C32 0.015(2) 0.018(2) 0.021(2) 0.0059(19) 0.0029(18) 0.0051(18)
C11 0.022(2) 0.016(2) 0.029(3) 0.010(2) 0.006(2) 0.0087(19)
C30 0.024(2) 0.018(2) 0.025(2) 0.009(2) 0.007(2) 0.0107(19)
C23 0.026(3) 0.023(2) 0.026(3) 0.012(2) 0.011(2) 0.011(2)
C13 0.024(2) 0.018(2) 0.021(2) 0.0045(19) 0.004(2) 0.0080(19)
C41 0.101(7) 0.090(6) 0.025(4) 0.019(4) 0.001(4) -0.024(5)
C43 0.026(3) 0.103(6) 0.068(5) 0.062(5) 0.012(3) 0.019(3)
C2 0.032(3) 0.034(3) 0.055(4) 0.018(3) 0.026(3) 0.017(2)
C44 0.031(4) 0.038(4) 0.163(9) 0.033(5) 0.015(5) 0.003(3)
C3 0.031(3) 0.080(5) 0.049(4) 0.029(4) 0.011(3) 0.030(3)
C1 0.051(4) 0.035(3) 0.073(5) 0.022(3) 0.029(3) 0.023(3)
C46 0.042(4) 0.037(4) 0.092(6) -0.014(4) 0.019(4) 0.005(3)
C24 0.057(4) 0.121(6) 0.119(6) 0.100(5) 0.025(4) 0.033(4)
C40 0.181(8) 0.078(6) 0.073(5) 0.047(5) 0.040(5) 0.005(5)
C25 0.126(7) 0.053(4) 0.068(5) 0.031(4) 0.066(5) 0.025(5)
C26 0.079(5) 0.039(4) 0.064(5) 0.029(3) 0.020(4) 0.005(3)
C42 0.029(3) 0.128(7) 0.038(4) -0.002(4) 0.016(3) -0.006(4)
C39 0.114(7) 0.205(9) 0.064(5) 0.058(5) 0.050(5) 0.098(6)
C45 0.146(9) 0.155(10) 0.254(11) 0.065(7) 0.130(8) 0.039(7)

loop_
_atom_type_symbol
_atom_type_description
_atom_type_scat_dispersion_real
_atom_type_scat_dispersion_imag
_atom_type_scat_source
C C 0.0033 0.0016 'International Tables Vol C Tables 4.2.6.8 and 6.1.1.4'
H H 0.0000 0.0000 'International Tables Vol C Tables 4.2.6.8 and 6.1.1.4'
Si Si 0.0817 0.0704 'International Tables Vol C Tables 4.2.6.8 and 6.1.1.4'
S S 0.1246 0.1234 'International Tables Vol C Tables 4.2.6.8 and 6.1.1.4'
Cl Cl 0.1484 0.1585 'International Tables Vol C Tables 4.2.6.8 and 6.1.1.4'

loop_
_geom_angle_atom_site_label_1
_geom_angle_atom_site_label_2
_geom_angle_atom_site_label_3
_geom_angle
C13 S7 C14 91.7(2)
C16 S8 C19 93.5(2)
C30 S3 C27 91.6(2)
C4 S1 C7 93.5(2)
C35 S5 C38 93.5(2)
C11 S2 C8 91.9(2)
C32 S6 C33 91.7(2)
C21 S4 C23 93.4(2)
C43 Si4 C44 108.7(4)
C43 Si4 C42 110.9(4)
C44 Si4 C42 111.5(5)
C43 Si4 C19 109.5(2)
C44 Si4 C19 107.7(3)
C42 Si4 C19 108.4(3)
C3 Si1 C2 111.0(3)
C3 Si1 C1 109.9(3)
C2 Si1 C1 112.3(3)
C3 Si1 C4 106.4(2)
C2 Si1 C4 108.7(2)
C1 Si1 C4 108.4(3)
C39 Si3 C40 114.0(6)
C39 Si3 C41 109.1(5)
C40 Si3 C41 109.2(5)
C39 Si3 C38 107.4(3)
C40 Si3 C38 108.6(4)
C41 Si3 C38 108.3(3)
C24 Si2 C26 109.7(4)
C24 Si2 C25 113.1(4)
C26 Si2 C25 107.9(4)
C24 Si2 C23 108.8(3)
C26 Si2 C23 107.6(3)
C25 Si2 C23 109.5(3)
C8 C9 C10 112.2(4)
C8 C9 C34 123.7(4)
C10 C9 C34 124.0(4)
C36 C35 C33 131.1(4)
C36 C35 S5 110.7(3)
C33 C35 S5 117.9(3)
C5 C4 S1 109.1(3)
C5 C4 Si1 126.9(4)
S1 C4 Si1 124.0(3)
C34 C33 C35 130.8(4)
C34 C33 S6 111.6(3)
C35 C33 S6 117.6(3)
C11 C10 C9 112.2(4)
C11 C10 C12 120.6(4)
C9 C10 C12 126.8(4)
C15 C14 C16 130.6(4)
C15 C14 S7 111.5(3)
C16 C14 S7 117.8(3)
C6 C7 C8 128.7(4)
C6 C7 S1 110.8(3)
C8 C7 S1 119.6(3)
C13 C12 C15 111.8(4)
C13 C12 C10 121.7(4)
C15 C12 C10 126.4(4)
C21 C20 C22 111.4(4)
C21 C20 C17 124.5(4)
C22 C20 C17 124.2(4)
C27 C28 C29 111.8(4)
C27 C28 C15 123.6(4)
C29 C28 C15 124.5(4)
C33 C34 C31 111.9(4)
C33 C34 C9 124.1(4)
C31 C34 C9 124.1(4)
C37 C38 S5 108.7(3)
C37 C38 Si3 130.9(4)
S5 C38 Si3 120.4(3)
C20 C21 C27 128.9(4)
C20 C21 S4 110.8(3)
C27 C21 S4 120.0(3)
C7 C6 C5 111.5(4)
C7 C6 C36 126.4(4)
C5 C6 C36 122.1(4)
C19 C18 C17 114.9(4)
C19 C18 H18A 122.6
C17 C18 H18A 122.6
C32 C31 C34 112.2(4)
C32 C31 C29 120.2(4)
C34 C31 C29 127.4(4)
C14 C15 C12 112.2(4)
C14 C15 C28 123.9(4)
C12 C15 C28 123.9(4)
C23 C22 C20 115.3(4)
C23 C22 H22A 122.4
C20 C22 H22A 122.4
C18 C19 S8 108.9(3)
C18 C19 Si4 130.6(4)
S8 C19 Si4 120.4(3)
C35 C36 C37 111.8(4)
C35 C36 C6 124.9(4)
C37 C36 C6 123.1(4)
C17 C16 C14 130.0(4)
C17 C16 S8 111.0(3)
C14 C16 S8 118.7(3)
C16 C17 C18 111.7(4)
C16 C17 C20 125.1(4)
C18 C17 C20 123.0(4)
C9 C8 C7 131.4(4)
C9 C8 S2 111.1(3)
C7 C8 S2 117.5(3)
C28 C27 C21 130.5(4)
C28 C27 S3 111.7(3)
C21 C27 S3 117.8(3)
C30 C29 C28 112.5(4)
C30 C29 C31 121.0(4)
C28 C29 C31 126.4(4)
C4 C5 C6 115.0(4)
C4 C5 H5A 122.5
C6 C5 H5A 122.5
C38 C37 C36 115.3(4)
C38 C37 H37A 122.3
C36 C37 H37A 122.3
C31 C32 S6 112.6(3)
C31 C32 H32 123.7
S6 C32 H32 123.7
C10 C11 S2 112.5(3)
C10 C11 H11 123.7
S2 C11 H11 123.7
C29 C30 S3 112.4(3)
C29 C30 H30 123.8
S3 C30 H30 123.8
C22 C23 S4 109.2(3)
C22 C23 Si2 130.2(4)
S4 C23 Si2 120.2(3)
C12 C13 S7 112.8(3)
C12 C13 H13 123.6
S7 C13 H13 123.6
Si3 C41 H41A 109.5
Si3 C41 H41B 109.5
H41A C41 H41B 109.5
Si3 C41 H41C 109.5
H41A C41 H41C 109.5
H41B C41 H41C 109.5
Si4 C43 H43A 109.5
Si4 C43 H43B 109.5
H43A C43 H43B 109.5
Si4 C43 H43C 109.5
H43A C43 H43C 109.5
H43B C43 H43C 109.5
Si1 C2 H2A 109.5
Si1 C2 H2B 109.5
H2A C2 H2B 109.5
Si1 C2 H2C 109.5
H2A C2 H2C 109.5
H2B C2 H2C 109.5
Si4 C44 H44A 109.5
Si4 C44 H44B 109.5
H44A C44 H44B 109.5
Si4 C44 H44C 109.5
H44A C44 H44C 109.5
H44B C44 H44C 109.5
Si1 C3 H3A 109.5
Si1 C3 H3B 109.5
H3A C3 H3B 109.5
Si1 C3 H3C 109.5
H3A C3 H3C 109.5
H3B C3 H3C 109.5
Si1 C1 H1A 109.5
Si1 C1 H1B 109.5
H1A C1 H1B 109.5
Si1 C1 H1C 109.5
H1A C1 H1C 109.5
H1B C1 H1C 109.5
Cl4 C46 Cl5 113.3(5)
Cl4 C46 Cl6 111.0(4)
Cl5 C46 Cl6 110.3(4)
Cl4 C46 H46A 107.4
Cl5 C46 H46A 107.4
Cl6 C46 H46A 107.4
Si2 C24 H24A 109.5
Si2 C24 H24B 109.5
H24A C24 H24B 109.5
Si2 C24 H24C 109.5
H24A C24 H24C 109.5
H24B C24 H24C 109.5
Si3 C40 H40A 109.5
Si3 C40 H40B 109.5
H40A C40 H40B 109.5
Si3 C40 H40C 109.5
H40A C40 H40C 109.5
H40B C40 H40C 109.5
Si2 C25 H25A 109.5
Si2 C25 H25B 109.5
H25A C25 H25B 109.5
Si2 C25 H25C 109.5
H25A C25 H25C 109.5
H25B C25 H25C 109.5
Si2 C26 H26A 109.5
Si2 C26 H26B 109.5
H26A C26 H26B 109.5
Si2 C26 H26C 109.5
H26A C26 H26C 109.5
H26B C26 H26C 109.5
Si4 C42 H42A 109.5
Si4 C42 H42B 109.5
H42A C42 H42B 109.5
Si4 C42 H42C 109.5
H42A C42 H42C 109.5
H42B C42 H42C 109.5
Si3 C39 H39A 109.5
Si3 C39 H39B 109.5
H39A C39 H39B 109.5
Si3 C39 H39C 109.5
H39A C39 H39C 109.5
H39B C39 H39C 109.5
Cl1 C45 Cl2 114.1(10)
Cl1 C45 Cl3 102.8(9)
Cl2 C45 Cl3 91.6(9)
Cl1 C45 H45A 115.1
Cl2 C45 H45A 115.1
Cl3 C45 H45A 115.1

loop_
_geom_bond_atom_site_label_1
_geom_bond_atom_site_label_2
_geom_bond_distance
S7 C13 1.702(5)
S7 C14 1.728(5)
S8 C16 1.722(5)
S8 C19 1.723(5)
S3 C30 1.707(5)
S3 C27 1.733(4)
S1 C4 1.725(5)
S1 C7 1.729(4)
S5 C35 1.726(4)
S5 C38 1.727(5)
S2 C11 1.704(5)
S2 C8 1.731(4)
S6 C32 1.700(5)
S6 C33 1.734(4)
S4 C21 1.720(4)
S4 C23 1.728(5)
Si4 C43 1.837(6)
Si4 C44 1.840(7)
Si4 C42 1.848(7)
Si4 C19 1.870(5)
Si1 C3 1.854(6)
Si1 C2 1.855(6)
Si1 C1 1.856(6)
Si1 C4 1.875(5)
Si3 C39 1.818(9)
Si3 C40 1.825(9)
Si3 C41 1.831(8)
Si3 C38 1.865(5)
Si2 C24 1.834(7)
Si2 C26 1.851(7)
Si2 C25 1.861(7)
Si2 C23 1.867(5)
Cl6 C46 1.755(9)
Cl5 C46 1.746(7)
Cl4 C46 1.707(9)
Cl1 C45 1.545(14)
Cl3 C45 2.004(19)
Cl2 C45 1.865(18)
C9 C8 1.374(6)
C9 C10 1.433(6)
C9 C34 1.479(6)
C35 C36 1.369(6)
C35 C33 1.462(6)
C4 C5 1.365(7)
C33 C34 1.368(6)
C10 C11 1.360(6)
C10 C12 1.475(6)
C14 C15 1.372(6)
C14 C16 1.464(6)
C7 C6 1.370(6)
C7 C8 1.467(6)
C12 C13 1.366(6)
C12 C15 1.437(6)
C20 C21 1.383(6)
C20 C22 1.423(6)
C20 C17 1.477(6)
C28 C27 1.366(6)
C28 C29 1.437(6)
C28 C15 1.475(6)
C34 C31 1.439(6)
C38 C37 1.366(7)
C21 C27 1.463(6)
C6 C5 1.437(6)
C6 C36 1.460(6)
C18 C19 1.373(6)
C18 C17 1.426(6)
C18 H18A 0.9300
C31 C32 1.366(6)
C31 C29 1.481(6)
C22 C23 1.362(7)
C22 H22A 0.9300
C36 C37 1.422(6)
C16 C17 1.367(6)
C29 C30 1.359(6)
C5 H5A 0.9300
C37 H37A 0.9300
C32 H32 0.9300
C11 H11 0.9300
C30 H30 0.9300
C13 H13 0.9300
C41 H41A 0.9600
C41 H41B 0.9600
C41 H41C 0.9600
C43 H43A 0.9600
C43 H43B 0.9600
C43 H43C 0.9600
C2 H2A 0.9600
C2 H2B 0.9600
C2 H2C 0.9600
C44 H44A 0.9600
C44 H44B 0.9600
C44 H44C 0.9600
C3 H3A 0.9600
C3 H3B 0.9600
C3 H3C 0.9600
C1 H1A 0.9600
C1 H1B 0.9600
C1 H1C 0.9600
C46 H46A 0.9800
C24 H24A 0.9600
C24 H24B 0.9600
C24 H24C 0.9600
C40 H40A 0.9600
C40 H40B 0.9600
C40 H40C 0.9600
C25 H25A 0.9600
C25 H25B 0.9600
C25 H25C 0.9600
C26 H26A 0.9600
C26 H26B 0.9600
C26 H26C 0.9600
C42 H42A 0.9600
C42 H42B 0.9600
C42 H42C 0.9600
C39 H39A 0.9600
C39 H39B 0.9600
C39 H39C 0.9600
C45 H45A 0.9800

loop_
_geom_torsion_atom_site_label_1
_geom_torsion_atom_site_label_2
_geom_torsion_atom_site_label_3
_geom_torsion_atom_site_label_4
_geom_torsion
C38 S5 C35 C36 -0.1(4)
C38 S5 C35 C33 174.1(3)
C7 S1 C4 C5 0.9(4)
C7 S1 C4 Si1 -178.0(3)
C3 Si1 C4 C5 -43.8(5)
C2 Si1 C4 C5 -163.4(4)
C1 Si1 C4 C5 74.4(5)
C3 Si1 C4 S1 134.9(4)
C2 Si1 C4 S1 15.3(4)
C1 Si1 C4 S1 -106.9(4)
C36 C35 C33 C34 -58.2(7)
S5 C35 C33 C34 129.0(4)
C36 C35 C33 S6 125.2(5)
S5 C35 C33 S6 -47.6(4)
C32 S6 C33 C34 -0.4(3)
C32 S6 C33 C35 176.8(3)
C8 C9 C10 C11 0.4(6)
C34 C9 C10 C11 179.6(4)
C8 C9 C10 C12 -173.4(4)
C34 C9 C10 C12 5.8(7)
C13 S7 C14 C15 0.9(4)
C13 S7 C14 C16 179.8(4)
C4 S1 C7 C6 -1.2(4)
C4 S1 C7 C8 169.3(4)
C11 C10 C12 C13 -55.3(6)
C9 C10 C12 C13 118.0(5)
C11 C10 C12 C15 119.6(5)
C9 C10 C12 C15 -67.1(6)
C35 C33 C34 C31 -176.3(4)
S6 C33 C34 C31 0.4(5)
C35 C33 C34 C9 4.7(7)
S6 C33 C34 C9 -178.6(3)
C8 C9 C34 C33 50.7(6)
C10 C9 C34 C33 -128.4(5)
C8 C9 C34 C31 -128.2(5)
C10 C9 C34 C31 52.7(6)
C35 S5 C38 C37 0.7(4)
C35 S5 C38 Si3 -179.7(3)
C39 Si3 C38 C37 141.2(6)
C40 Si3 C38 C37 -95.1(6)
C41 Si3 C38 C37 23.5(6)
C39 Si3 C38 S5 -38.4(6)
C40 Si3 C38 S5 85.4(5)
C41 Si3 C38 S5 -156.1(4)
C22 C20 C21 C27 -173.4(4)
C17 C20 C21 C27 6.2(7)
C22 C20 C21 S4 0.6(5)
C17 C20 C21 S4 -179.8(3)
C23 S4 C21 C20 -0.5(4)
C23 S4 C21 C27 174.1(4)
C8 C7 C6 C5 -168.2(4)
S1 C7 C6 C5 1.1(5)
C8 C7 C6 C36 10.3(8)
S1 C7 C6 C36 179.7(4)
C33 C34 C31 C32 -0.2(5)
C9 C34 C31 C32 178.9(4)
C33 C34 C31 C29 -174.9(4)
C9 C34 C31 C29 4.2(7)
C16 C14 C15 C12 -179.7(4)
S7 C14 C15 C12 -1.0(5)
C16 C14 C15 C28 0.8(7)
S7 C14 C15 C28 179.5(3)
C13 C12 C15 C14 0.6(5)
C10 C12 C15 C14 -174.7(4)
C13 C12 C15 C28 -179.9(4)
C10 C12 C15 C28 4.8(7)
C27 C28 C15 C14 52.1(6)
C29 C28 C15 C14 -126.2(5)
C27 C28 C15 C12 -127.3(5)
C29 C28 C15 C12 54.3(6)
C21 C20 C22 C23 -0.3(6)
C17 C20 C22 C23 -180.0(4)
C17 C18 C19 S8 -0.2(5)
C17 C18 C19 Si4 -176.4(3)
C16 S8 C19 C18 0.0(4)
C16 S8 C19 Si4 176.6(3)
C43 Si4 C19 C18 -31.8(6)
C44 Si4 C19 C18 86.3(6)
C42 Si4 C19 C18 -153.0(5)
C43 Si4 C19 S8 152.4(4)
C44 Si4 C19 S8 -89.5(5)
C42 Si4 C19 S8 31.2(5)
C33 C35 C36 C37 -173.6(4)
S5 C35 C36 C37 -0.4(5)
C33 C35 C36 C6 1.2(8)
S5 C35 C36 C6 174.3(4)
C7 C6 C36 C35 44.5(7)
C5 C6 C36 C35 -137.1(5)
C7 C6 C36 C37 -141.4(5)
C5 C6 C36 C37 37.1(7)
C15 C14 C16 C17 -57.9(7)
S7 C14 C16 C17 123.6(5)
C15 C14 C16 S8 129.9(5)
S7 C14 C16 S8 -48.6(5)
C19 S8 C16 C17 0.2(4)
C19 S8 C16 C14 173.8(4)
C14 C16 C17 C18 -173.0(4)
S8 C16 C17 C18 -0.3(5)
C14 C16 C17 C20 1.6(7)
S8 C16 C17 C20 174.3(3)
C19 C18 C17 C16 0.4(6)
C19 C18 C17 C20 -174.4(4)
C21 C20 C17 C16 48.2(7)
C22 C20 C17 C16 -132.2(5)
C21 C20 C17 C18 -137.8(5)
C22 C20 C17 C18 41.8(7)
C10 C9 C8 C7 177.1(4)
C34 C9 C8 C7 -2.1(8)
C10 C9 C8 S2 -0.8(5)
C34 C9 C8 S2 180.0(3)
C6 C7 C8 C9 -60.0(7)
S1 C7 C8 C9 131.5(5)
C6 C7 C8 S2 117.9(5)
S1 C7 C8 S2 -50.7(5)
C11 S2 C8 C9 0.8(4)
C11 S2 C8 C7 -177.4(4)
C29 C28 C27 C21 -179.2(4)
C15 C28 C27 C21 2.2(8)
C29 C28 C27 S3 0.2(5)
C15 C28 C27 S3 -178.3(3)
C20 C21 C27 C28 -62.1(7)
S4 C21 C27 C28 124.4(5)
C20 C21 C27 S3 118.5(5)
S4 C21 C27 S3 -55.0(5)
C30 S3 C27 C28 0.0(4)
C30 S3 C27 C21 179.6(4)
C27 C28 C29 C30 -0.5(6)
C15 C28 C29 C30 178.0(4)
C27 C28 C29 C31 -176.3(4)
C15 C28 C29 C31 2.2(7)
C32 C31 C29 C30 -53.8(6)
C34 C31 C29 C30 120.5(5)
C32 C31 C29 C28 121.7(5)
C34 C31 C29 C28 -64.0(6)
S1 C4 C5 C6 -0.4(5)
Si1 C4 C5 C6 178.5(3)
C7 C6 C5 C4 -0.5(6)
C36 C6 C5 C4 -179.2(4)
S5 C38 C37 C36 -1.0(5)
Si3 C38 C37 C36 179.4(4)
C35 C36 C37 C38 1.0(6)
C6 C36 C37 C38 -173.9(4)
C34 C31 C32 S6 -0.1(5)
C29 C31 C32 S6 175.0(3)
C33 S6 C32 C31 0.3(4)
C9 C10 C11 S2 0.2(5)
C12 C10 C11 S2 174.4(3)
C8 S2 C11 C10 -0.6(4)
C28 C29 C30 S3 0.5(5)
C31 C29 C30 S3 176.6(3)
C27 S3 C30 C29 -0.3(4)
C20 C22 C23 S4 0.0(5)
C20 C22 C23 Si2 -172.8(4)
C21 S4 C23 C22 0.3(4)
C21 S4 C23 Si2 173.9(3)
C24 Si2 C23 C22 -19.7(6)
C26 Si2 C23 C22 99.1(5)
C25 Si2 C23 C22 -143.8(5)
C24 Si2 C23 S4 168.2(4)
C26 Si2 C23 S4 -72.9(4)
C25 Si2 C23 S4 44.2(5)
C15 C12 C13 S7 0.1(5)
C10 C12 C13 S7 175.7(3)
C14 S7 C13 C12 -0.6(4)
